data_1536062
loop_
_publ_author_name
'Vigdorchik, A.G.'
'Verin, I.A.'
'Malinovskii, Yu.A.'
'Dryuchko, A.G.'

_publ_section_title
;
 Low-temperature X-ray investigation of potassium-neodymium
 nitratesK3(Nd2(NO3)9) and K2(Nd(NO3)5(H2O)2).
;
_journal_name_full Kristallografiya
_journal_page_first 882
_journal_page_last 888
_journal_volume 37
_journal_year 1992
_chemical_formula_sum 'H4 K2 N5 Nd O17'
_chemical_name_systematic 'K2 Nd (N O3)5 (H2 O)2'
_space_group_IT_number 43
_symmetry_space_group_name_Hall 'F 2 -2d'
_symmetry_space_group_name_H-M 'F d d 2'
_cell_angle_alpha 90
_cell_angle_beta 90
_cell_angle_gamma 90
_cell_formula_units_Z 8
_cell_length_a 11.137
_cell_length_b 21.272
_cell_length_c 12.151
_cell_volume 2878.648
_citation_journal_id_ASTM KRISAJ
_cod_data_source_file Vigdorchik_KRISAJ_1992_1317.cif
_cod_data_source_block H4K2N5Nd1O17
_cod_original_formula_sum 'H4 K2 N5 Nd1 O17'
_cod_database_code 1536062

loop_
_symmetry_equiv_pos_as_xyz
x,y,z
-x,-y,z
-x+1/4,y+1/4,z+1/4
x+3/4,-y+3/4,z+1/4
x,y+1/2,z+1/2
-x,-y+1/2,z+1/2
-x+1/4,y+3/4,z+3/4
x+3/4,-y+5/4,z+3/4
x+1/2,y,z+1/2
-x+1/2,-y,z+1/2
-x+3/4,y+1/4,z+3/4
x+5/4,-y+3/4,z+3/4
x+1/2,y+1/2,z
-x+1/2,-y+1/2,z
-x+3/4,y+3/4,z+1/4
x+5/4,-y+5/4,z+1/4

loop_
_atom_site_label
_atom_site_type_symbol
_atom_site_fract_x
_atom_site_fract_y
_atom_site_fract_z
_atom_site_occupancy
_atom_site_U_iso_or_equiv
O4 O-2 0.1412 0.0585 0.857 1 0.0
N2 N+5 0.0573 0.0741 0.793 1 0.0
Nd1 Nd+3 0 0 0 1 0.0
O3 O-2 0.3685 0.0173 0.0749 1 0.0
O6 O-2 0.0766 0.1016 0.7057 1 0.0
N3 N+5 0 0 0.2555 1 0.0
O2 O-2 0.2202 0.9606 0.0135 1 0.0
O1 O-2 0.1837 0.0493 0.092 1 0.0
O9 O-2 0.9856 0.1222 0.0262 1 0.0
O5 O-2 0.9511 0.0604 0.823 1 0.0
O8 O-2 0 0 0.3672 1 0.0
O7 O-2 0.0403 0.9542 0.2022 1 0.0
K1 K+1 0.0583 0.1036 0.4811 1 0.0
N1 N+5 0.2616 0.0093 0.0603 1 0.0
